data_4327839
loop_
_publ_author_name
'Guang-Ning Liu'
'Guo-Cong Guo'
'Feng Chen'
'Shuai-Hua Wang'
'Jing Sun'
'Jin-Shun Huang'

_publ_contact_author_address
; 
State Key Laboratory of Structural Chemistry 
Fujian Institute of Research on the Structure of Matter, 
Chinese Academy of Sciences 
Fuzhou, Fujian 350002 
P. R. China
;
_publ_contact_author_email gcguo@fjirsm.ac.cn
_publ_contact_author_name 'Prof. Guo-Cong Guo'
_publ_section_title
;
 Structural Diversity, Optical and Magnetic Properties of a Series of
 Manganese Thioarsenates with 1,10-Phenanthroline or 2,2'-Bipyridine
 Ligands: Using Monodentate Methylamine as an Alkalinity Regulator
;
_journal_name_full 'Inorganic Chemistry'
_journal_page_first 472
_journal_page_last 482
_journal_paper_doi 10.1021/ic201932z
_journal_volume 51
_journal_year 2012
_chemical_formula_moiety {[Mn(phen)2](As2S4)}n
_chemical_formula_sum 'C24 H16 As2 Mn N4 S4'
_chemical_formula_weight 693.43
_chemical_name_common {[Mn(phen)2](As2S4)}n
_chemical_name_systematic {[Mn(phen)2](As2S4)}n
_space_group_IT_number 14
_symmetry_cell_setting monoclinic
_symmetry_space_group_name_Hall '-P 2ybc'
_symmetry_space_group_name_H-M 'P 1 21/c 1'
_atom_sites_solution_hydrogens geom
_atom_sites_solution_primary direct
_atom_sites_solution_secondary difmap
_audit_creation_method SHELXL-97
_cell_angle_alpha 90.00
_cell_angle_beta 93.278(4)
_cell_angle_gamma 90.00
_cell_formula_units_Z 4
_cell_length_a 13.3689(7)
_cell_length_b 7.5174(4)
_cell_length_c 25.3577(18)
_cell_measurement_reflns_used 3200
_cell_measurement_temperature 293(2)
_cell_measurement_theta_max 27.4719
_cell_measurement_theta_min 2.1531
_cell_volume 2544.3(3)
_computing_cell_refinement 'CrystalClear (Rigaku Corp., 2002)'
_computing_data_collection 'CrystalClear (Rigaku Corp., 2002)'
_computing_data_reduction 'CrystalClear (Rigaku Corp., 2002)'
_computing_publication_material 'Siemens SHELXTL^TM^ 5'
_computing_structure_refinement 'Siemens SHELXTL^TM^ 5'
_computing_structure_solution 'Siemens SHELXTL^TM^ 5'
_diffrn_ambient_temperature 293(2)
_diffrn_detector_area_resol_mean 14.6306
_diffrn_measured_fraction_theta_full 0.994
_diffrn_measured_fraction_theta_max 0.994
_diffrn_measurement_device_type 'Rigaku Mercury CCD'
_diffrn_measurement_method CCD_Profile_fitting
_diffrn_radiation_monochromator graphite
_diffrn_radiation_source 'fine-focus sealed tube'
_diffrn_radiation_type MoK\a
_diffrn_radiation_wavelength 0.71073
_diffrn_reflns_av_R_equivalents 0.0213
_diffrn_reflns_av_sigmaI/netI 0.0210
_diffrn_reflns_limit_h_max 16
_diffrn_reflns_limit_h_min -16
_diffrn_reflns_limit_k_max 9
_diffrn_reflns_limit_k_min -9
_diffrn_reflns_limit_l_max 28
_diffrn_reflns_limit_l_min -30
_diffrn_reflns_number 16522
_diffrn_reflns_theta_full 25.50
_diffrn_reflns_theta_max 25.50
_diffrn_reflns_theta_min 2.83
_exptl_absorpt_coefficient_mu 3.451
_exptl_absorpt_correction_T_max 1.0000
_exptl_absorpt_correction_T_min 0.6158
_exptl_absorpt_correction_type multi-scan
_exptl_absorpt_process_details 'Sphere (Rigaku CrystalClear)'
_exptl_crystal_colour dark-red
_exptl_crystal_density_diffrn 1.810
_exptl_crystal_description Prism
_exptl_crystal_F_000 1372
_exptl_crystal_size_max 0.40
_exptl_crystal_size_mid 0.25
_exptl_crystal_size_min 0.20
_refine_diff_density_max 1.040
_refine_diff_density_min -0.413
_refine_diff_density_rms 0.063
_refine_ls_extinction_method none
_refine_ls_goodness_of_fit_ref 0.992
_refine_ls_hydrogen_treatment constr
_refine_ls_matrix_type full
_refine_ls_number_parameters 316
_refine_ls_number_reflns 4708
_refine_ls_number_restraints 0
_refine_ls_restrained_S_all 0.992
_refine_ls_R_factor_all 0.0287
_refine_ls_R_factor_gt 0.0262
_refine_ls_shift/su_max 0.001
_refine_ls_shift/su_mean 0.000
_refine_ls_structure_factor_coef Fsqd
_refine_ls_weighting_details 'calc w=1/[\s^2^(Fo^2^)+(0.0130P)^2^+4.2166P] where P=(Fo^2^+2Fc^2^)/3'
_refine_ls_weighting_scheme calc
_refine_ls_wR_factor_gt 0.0525
_refine_ls_wR_factor_ref 0.0538
_reflns_number_gt 4388
_reflns_number_total 4708
_reflns_threshold_expression >2sigma(I)
_cod_data_source_file ic201932z_si_002_4.cif
_cod_data_source_block compound_3
_cod_original_sg_symbol_H-M 'P 21/c'
_cod_database_code 4327839

loop_
_symmetry_equiv_pos_as_xyz
'x, y, z'
'-x, y+1/2, -z+1/2'
'-x, -y, -z'
'x, -y-1/2, z-1/2'

loop_
_atom_site_label
_atom_site_type_symbol
_atom_site_fract_x
_atom_site_fract_y
_atom_site_fract_z
_atom_site_U_iso_or_equiv
_atom_site_adp_type
_atom_site_occupancy
_atom_site_symmetry_multiplicity
_atom_site_calc_flag
_atom_site_refinement_flags
As1 As 0.396677(18) 0.58105(4) 0.281909(10) 0.02792(7) Uani 1 1 d .
As2 As 0.570017(19) 0.52285(4) 0.196507(11) 0.02900(7) Uani 1 1 d .
Mn1 Mn 0.24931(3) 0.69619(5) 0.384972(15) 0.02571(9) Uani 1 1 d .
S1 S 0.25408(5) 0.48218(10) 0.30907(3) 0.03322(16) Uani 1 1 d .
S2 S 0.34645(5) 0.84578(10) 0.24337(3) 0.03635(16) Uani 1 1 d .
S3 S 0.40969(5) 0.42105(10) 0.20565(3) 0.03221(15) Uani 1 1 d .
S4 S 0.59818(5) 0.39067(10) 0.12166(3) 0.03385(16) Uani 1 1 d .
N11 N 0.09406(16) 0.5701(3) 0.40115(9) 0.0351(5) Uani 1 1 d .
N12 N 0.12671(15) 0.8832(3) 0.35149(9) 0.0301(5) Uani 1 1 d .
N21 N 0.23926(16) 0.8251(3) 0.46943(9) 0.0311(5) Uani 1 1 d .
N22 N 0.32414(15) 0.5077(3) 0.44687(8) 0.0279(5) Uani 1 1 d .
C11 C 0.0780(2) 0.4202(4) 0.42626(15) 0.0554(9) Uani 1 1 d .
H11B H 0.1318 0.3668 0.4450 0.067 Uiso 1 1 calc R
C12 C -0.0150(3) 0.3375(5) 0.42633(19) 0.0784(13) Uani 1 1 d .
H12A H -0.0231 0.2324 0.4449 0.094 Uiso 1 1 calc R
C13 C -0.0941(3) 0.4141(5) 0.39849(18) 0.0738(12) Uani 1 1 d .
H13A H -0.1566 0.3596 0.3975 0.089 Uiso 1 1 calc R
C14 C -0.0817(2) 0.5735(4) 0.37150(13) 0.0457(8) Uani 1 1 d .
C15 C -0.1613(2) 0.6646(5) 0.34217(14) 0.0541(9) Uani 1 1 d .
H15A H -0.2250 0.6144 0.3396 0.065 Uiso 1 1 calc R
C16 C -0.1455(2) 0.8200(5) 0.31843(12) 0.0484(8) Uani 1 1 d .
H16A H -0.1986 0.8762 0.2999 0.058 Uiso 1 1 calc R
C17 C -0.0489(2) 0.9018(4) 0.32090(11) 0.0379(7) Uani 1 1 d .
C18 C -0.0294(2) 1.0649(5) 0.29718(12) 0.0490(8) Uani 1 1 d .
H18A H -0.0806 1.1259 0.2786 0.059 Uiso 1 1 calc R
C19 C 0.0650(2) 1.1343(5) 0.30138(13) 0.0505(8) Uani 1 1 d .
H19A H 0.0783 1.2440 0.2864 0.061 Uiso 1 1 calc R
C21 C 0.1970(2) 0.9784(4) 0.48064(13) 0.0438(7) Uani 1 1 d .
H21B H 0.1597 1.0371 0.4539 0.053 Uiso 1 1 calc R
C22 C 0.2054(3) 1.0569(5) 0.53077(14) 0.0543(9) Uani 1 1 d .
H22A H 0.1726 1.1631 0.5373 0.065 Uiso 1 1 calc R
C23 C 0.2622(3) 0.9751(5) 0.56973(13) 0.0508(9) Uani 1 1 d .
H23A H 0.2710 1.0281 0.6028 0.061 Uiso 1 1 calc R
C24 C 0.3076(2) 0.8109(4) 0.56017(11) 0.0391(7) Uani 1 1 d .
C25 C 0.3626(2) 0.7103(5) 0.60021(11) 0.0486(8) Uani 1 1 d .
H25A H 0.3738 0.7585 0.6338 0.058 Uiso 1 1 calc R
C26 C 0.3982(2) 0.5481(5) 0.59002(12) 0.0469(8) Uani 1 1 d .
H26A H 0.4313 0.4836 0.6171 0.056 Uiso 1 1 calc R
C27 C 0.3863(2) 0.4719(4) 0.53813(11) 0.0370(7) Uani 1 1 d .
C28 C 0.4242(2) 0.3046(4) 0.52524(13) 0.0450(8) Uani 1 1 d .
H28A H 0.4572 0.2353 0.5512 0.054 Uiso 1 1 calc R
C29 C 0.4126(2) 0.2438(4) 0.47479(13) 0.0427(7) Uani 1 1 d .
H29A H 0.4377 0.1331 0.4659 0.051 Uiso 1 1 calc R
C110 C 0.1414(2) 1.0386(4) 0.32851(11) 0.0383(7) Uani 1 1 d .
H11A H 0.2057 1.0863 0.3305 0.046 Uiso 1 1 calc R
C111 C 0.03193(18) 0.8148(4) 0.34836(10) 0.0299(6) Uani 1 1 d .
C112 C 0.01490(18) 0.6486(4) 0.37446(11) 0.0321(6) Uani 1 1 d .
C210 C 0.3626(2) 0.3495(4) 0.43648(11) 0.0345(6) Uani 1 1 d .
H21A H 0.3559 0.3071 0.4020 0.041 Uiso 1 1 calc R
C211 C 0.33536(18) 0.5694(4) 0.49730(10) 0.0287(6) Uani 1 1 d .
C212 C 0.29335(19) 0.7402(4) 0.50869(10) 0.0305(6) Uani 1 1 d .

loop_
_atom_site_aniso_label
_atom_site_aniso_U_11
_atom_site_aniso_U_22
_atom_site_aniso_U_33
_atom_site_aniso_U_23
_atom_site_aniso_U_13
_atom_site_aniso_U_12
As1 0.02280(13) 0.03665(16) 0.02427(14) -0.00091(11) 0.00096(10) 0.00036(11)
As2 0.02927(14) 0.02840(14) 0.02973(15) -0.00329(11) 0.00512(11) -0.00128(11)
Mn1 0.02331(19) 0.0288(2) 0.0251(2) 0.00193(16) 0.00200(15) 0.00059(15)
S1 0.0310(3) 0.0402(4) 0.0288(4) -0.0056(3) 0.0057(3) -0.0089(3)
S2 0.0369(4) 0.0429(4) 0.0284(4) 0.0038(3) -0.0060(3) 0.0017(3)
S3 0.0255(3) 0.0418(4) 0.0295(4) -0.0049(3) 0.0035(3) 0.0013(3)
S4 0.0306(3) 0.0476(4) 0.0232(3) -0.0031(3) 0.0003(3) 0.0108(3)
N11 0.0290(11) 0.0330(12) 0.0443(14) 0.0049(11) 0.0105(10) -0.0021(10)
N12 0.0242(11) 0.0326(12) 0.0333(12) 0.0024(10) 0.0002(9) -0.0016(9)
N21 0.0352(12) 0.0310(12) 0.0279(12) 0.0001(10) 0.0076(9) -0.0027(10)
N22 0.0281(11) 0.0307(12) 0.0245(11) 0.0010(9) -0.0012(9) -0.0013(9)
C11 0.0427(18) 0.0450(19) 0.080(3) 0.0241(18) 0.0123(17) -0.0004(15)
C12 0.053(2) 0.055(2) 0.129(4) 0.037(2) 0.023(2) -0.0135(18)
C13 0.0388(19) 0.065(3) 0.119(4) 0.016(2) 0.021(2) -0.0208(18)
C14 0.0300(15) 0.0509(19) 0.057(2) -0.0038(16) 0.0115(14) -0.0093(14)
C15 0.0238(15) 0.080(3) 0.058(2) -0.007(2) 0.0030(14) -0.0122(16)
C16 0.0254(14) 0.080(3) 0.0395(17) 0.0007(17) -0.0042(12) 0.0022(15)
C17 0.0268(14) 0.0573(19) 0.0292(15) -0.0007(14) -0.0008(11) 0.0042(13)
C18 0.0413(17) 0.061(2) 0.0437(18) 0.0140(16) -0.0066(14) 0.0128(15)
C19 0.0476(18) 0.0484(19) 0.055(2) 0.0201(16) -0.0003(15) 0.0055(15)
C21 0.0540(19) 0.0332(16) 0.0450(18) -0.0016(14) 0.0090(15) 0.0035(14)
C22 0.074(2) 0.0404(18) 0.050(2) -0.0126(16) 0.0214(18) -0.0002(17)
C23 0.066(2) 0.053(2) 0.0352(18) -0.0177(16) 0.0167(16) -0.0184(17)
C24 0.0413(16) 0.0491(18) 0.0277(15) -0.0056(13) 0.0093(12) -0.0183(14)
C25 0.0473(18) 0.076(2) 0.0222(15) -0.0042(15) 0.0003(13) -0.0222(17)
C26 0.0392(16) 0.074(2) 0.0265(16) 0.0093(16) -0.0068(13) -0.0121(16)
C27 0.0279(13) 0.0521(18) 0.0305(15) 0.0101(13) -0.0029(11) -0.0098(13)
C28 0.0362(16) 0.0480(19) 0.049(2) 0.0170(16) -0.0094(14) 0.0004(14)
C29 0.0374(16) 0.0352(16) 0.055(2) 0.0087(15) -0.0027(14) 0.0034(13)
C110 0.0345(15) 0.0373(16) 0.0432(17) 0.0093(13) 0.0022(13) -0.0019(12)
C111 0.0231(12) 0.0388(15) 0.0281(14) -0.0030(12) 0.0040(10) -0.0004(11)
C112 0.0233(12) 0.0366(15) 0.0371(15) -0.0024(12) 0.0076(11) -0.0035(11)
C210 0.0334(14) 0.0359(15) 0.0339(15) -0.0010(12) -0.0014(12) 0.0005(12)
C211 0.0248(12) 0.0359(15) 0.0253(14) 0.0044(11) 0.0001(10) -0.0068(11)
C212 0.0299(13) 0.0366(15) 0.0258(14) -0.0019(12) 0.0078(11) -0.0115(11)

loop_
_atom_type_symbol
_atom_type_description
_atom_type_scat_dispersion_real
_atom_type_scat_dispersion_imag
_atom_type_scat_source
C C 0.0033 0.0016 'International Tables Vol C Tables 4.2.6.8 and 6.1.1.4'
H H 0.0000 0.0000 'International Tables Vol C Tables 4.2.6.8 and 6.1.1.4'
N N 0.0061 0.0033 'International Tables Vol C Tables 4.2.6.8 and 6.1.1.4'
S S 0.1246 0.1234 'International Tables Vol C Tables 4.2.6.8 and 6.1.1.4'
Mn Mn 0.3368 0.7283 'International Tables Vol C Tables 4.2.6.8 and 6.1.1.4'
As As 0.0499 2.0058 'International Tables Vol C Tables 4.2.6.8 and 6.1.1.4'

loop_
_geom_angle_atom_site_label_1
_geom_angle_atom_site_label_2
_geom_angle_atom_site_label_3
_geom_angle
_geom_angle_site_symmetry_1
_geom_angle_site_symmetry_3
S1 As1 S3 101.32(3) . .
S1 As1 S2 100.88(3) . .
S3 As1 S2 97.46(3) . .
S4 As2 S2 102.32(3) . 2_645
S4 As2 S3 98.25(3) . .
S2 As2 S3 99.37(3) 2_645 .
N12 Mn1 N22 155.07(8) . .
N12 Mn1 N11 71.93(8) . .
N22 Mn1 N11 89.22(8) . .
N12 Mn1 N21 90.43(8) . .
N22 Mn1 N21 71.29(8) . .
N11 Mn1 N21 84.85(8) . .
N12 Mn1 S1 99.12(6) . .
N22 Mn1 S1 95.69(6) . .
N11 Mn1 S1 86.36(6) . .
N21 Mn1 S1 164.35(6) . .
N12 Mn1 S4 100.60(6) . 2_655
N22 Mn1 S4 94.64(6) . 2_655
N11 Mn1 S4 167.23(6) . 2_655
N21 Mn1 S4 84.88(6) . 2_655
S1 Mn1 S4 105.31(3) . 2_655
As1 S1 Mn1 94.83(3) . .
As2 S2 As1 95.83(3) 2_655 .
As1 S3 As2 91.52(3) . .
As2 S4 Mn1 119.98(3) . 2_645
C11 N11 C112 117.9(2) . .
C11 N11 Mn1 127.0(2) . .
C112 N11 Mn1 114.24(17) . .
C110 N12 C111 117.8(2) . .
C110 N12 Mn1 125.76(18) . .
C111 N12 Mn1 115.68(17) . .
C21 N21 C212 118.0(2) . .
C21 N21 Mn1 126.9(2) . .
C212 N21 Mn1 114.63(17) . .
C210 N22 C211 118.0(2) . .
C210 N22 Mn1 125.06(18) . .
C211 N22 Mn1 116.82(17) . .
N11 C11 C12 123.6(3) . .
N11 C11 H11B 118.2 . .
C12 C11 H11B 118.2 . .
C13 C12 C11 118.5(3) . .
C13 C12 H12A 120.7 . .
C11 C12 H12A 120.7 . .
C12 C13 C14 120.4(3) . .
C12 C13 H13A 119.8 . .
C14 C13 H13A 119.8 . .
C13 C14 C112 116.9(3) . .
C13 C14 C15 124.0(3) . .
C112 C14 C15 119.1(3) . .
C16 C15 C14 121.2(3) . .
C16 C15 H15A 119.4 . .
C14 C15 H15A 119.4 . .
C15 C16 C17 121.4(3) . .
C15 C16 H16A 119.3 . .
C17 C16 H16A 119.3 . .
C18 C17 C111 117.6(3) . .
C18 C17 C16 123.3(3) . .
C111 C17 C16 119.2(3) . .
C19 C18 C17 119.8(3) . .
C19 C18 H18A 120.1 . .
C17 C18 H18A 120.1 . .
C18 C19 C110 119.2(3) . .
C18 C19 H19A 120.4 . .
C110 C19 H19A 120.4 . .
N21 C21 C22 123.4(3) . .
N21 C21 H21B 118.3 . .
C22 C21 H21B 118.3 . .
C23 C22 C21 118.8(3) . .
C23 C22 H22A 120.6 . .
C21 C22 H22A 120.6 . .
C22 C23 C24 120.1(3) . .
C22 C23 H23A 119.9 . .
C24 C23 H23A 119.9 . .
C23 C24 C212 117.0(3) . .
C23 C24 C25 123.4(3) . .
C212 C24 C25 119.5(3) . .
C26 C25 C24 121.1(3) . .
C26 C25 H25A 119.4 . .
C24 C25 H25A 119.4 . .
C25 C26 C27 121.2(3) . .
C25 C26 H26A 119.4 . .
C27 C26 H26A 119.4 . .
C28 C27 C211 117.4(3) . .
C28 C27 C26 123.3(3) . .
C211 C27 C26 119.3(3) . .
C29 C28 C27 119.9(3) . .
C29 C28 H28A 120.1 . .
C27 C28 H28A 120.1 . .
C28 C29 C210 119.2(3) . .
C28 C29 H29A 120.4 . .
C210 C29 H29A 120.4 . .
N12 C110 C19 123.2(3) . .
N12 C110 H11A 118.4 . .
C19 C110 H11A 118.4 . .
N12 C111 C17 122.4(3) . .
N12 C111 C112 118.1(2) . .
C17 C111 C112 119.5(2) . .
N11 C112 C14 122.6(3) . .
N11 C112 C111 117.9(2) . .
C14 C112 C111 119.5(3) . .
N22 C210 C29 123.2(3) . .
N22 C210 H21A 118.4 . .
C29 C210 H21A 118.4 . .
N22 C211 C27 122.3(3) . .
N22 C211 C212 118.1(2) . .
C27 C211 C212 119.6(2) . .
N21 C212 C24 122.6(3) . .
N21 C212 C211 118.1(2) . .
C24 C212 C211 119.2(3) . .

loop_
_geom_bond_atom_site_label_1
_geom_bond_atom_site_label_2
_geom_bond_distance
_geom_bond_site_symmetry_2
As1 S1 2.1934(7) .
As1 S3 2.2924(7) .
As1 S2 2.3003(8) .
As2 S4 2.1937(7) .
As2 S2 2.2691(8) 2_645
As2 S3 2.3000(7) .
Mn1 N12 2.286(2) .
Mn1 N22 2.301(2) .
Mn1 N11 2.339(2) .
Mn1 N21 2.362(2) .
Mn1 S1 2.5122(8) .
Mn1 S4 2.5223(7) 2_655
S2 As2 2.2691(8) 2_655
S4 Mn1 2.5223(7) 2_645
N11 C11 1.318(4) .
N11 C112 1.358(3) .
N12 C110 1.325(3) .
N12 C111 1.365(3) .
N21 C21 1.321(4) .
N21 C212 1.356(3) .
N22 C210 1.328(3) .
N22 C211 1.361(3) .
C11 C12 1.390(5) .
C11 H11B 0.9300 .
C12 C13 1.365(5) .
C12 H12A 0.9300 .
C13 C14 1.395(5) .
C13 H13A 0.9300 .
C14 C112 1.408(4) .
C14 C15 1.436(5) .
C15 C16 1.337(5) .
C15 H15A 0.9300 .
C16 C17 1.429(4) .
C16 H16A 0.9300 .
C17 C18 1.397(4) .
C17 C111 1.412(4) .
C18 C19 1.364(4) .
C18 H18A 0.9300 .
C19 C110 1.398(4) .
C19 H19A 0.9300 .
C21 C22 1.400(4) .
C21 H21B 0.9300 .
C22 C23 1.359(5) .
C22 H22A 0.9300 .
C23 C24 1.402(5) .
C23 H23A 0.9300 .
C24 C212 1.412(4) .
C24 C25 1.435(4) .
C25 C26 1.340(5) .
C25 H25A 0.9300 .
C26 C27 1.435(4) .
C26 H26A 0.9300 .
C27 C28 1.402(4) .
C27 C211 1.411(4) .
C28 C29 1.359(4) .
C28 H28A 0.9300 .
C29 C210 1.395(4) .
C29 H29A 0.9300 .
C110 H11A 0.9300 .
C111 C112 1.438(4) .
C210 H21A 0.9300 .
C211 C212 1.437(4) .
